data_7054429
loop_
_publ_author_name
'Zhou, Hongbo'
'Wang, Yingying'
'Mou, Fangyou'
'Shen, Xiaoping'
'Liu, Yashu'

_publ_section_title
;
 Crystal structures and magneto-structural correlation analysis for
 several cyano-bridged bimetallic complexes based on MnIII--FeIIIsystems
;
_journal_issue 12
_journal_name_full 'New J. Chem.'
_journal_page_first 5925
_journal_paper_doi 10.1039/C4NJ01157K
_journal_volume 38
_journal_year 2014
_chemical_formula_moiety 'C37 H33 Fe Mn N9 O6'
_chemical_formula_sum 'C37 H33 Fe Mn N9 O6'
_chemical_formula_weight 810.51
_chemical_name_systematic
; 
 ? 
;
_space_group_IT_number 14
_symmetry_cell_setting monoclinic
_symmetry_space_group_name_Hall '-P 2yn'
_symmetry_space_group_name_H-M 'P 1 21/n 1'
_atom_sites_solution_hydrogens geom
_atom_sites_solution_primary direct
_atom_sites_solution_secondary difmap
_audit_creation_method SHELXL-97
_cell_angle_alpha 90.00
_cell_angle_beta 95.528(4)
_cell_angle_gamma 90.00
_cell_formula_units_Z 4
_cell_length_a 11.985(3)
_cell_length_b 14.249(4)
_cell_length_c 22.419(6)
_cell_measurement_reflns_used 17856
_cell_measurement_temperature 173(2)
_cell_measurement_theta_max 28.4569
_cell_measurement_theta_min 3.2356
_cell_volume 3810.8(18)
_computing_cell_refinement SMART
_computing_data_collection 'SMART (Bruker, 2000)'
_computing_molecular_graphics SHELXTL
_computing_publication_material SHELXTL
_computing_structure_refinement 'SHELXL-97 (Sheldrick, 1997)'
_computing_structure_solution 'SHELXS-97 (Sheldrick, 1990)'
_diffrn_ambient_temperature 173(2)
_diffrn_measured_fraction_theta_full 0.995
_diffrn_measured_fraction_theta_max 0.995
_diffrn_measurement_device_type 'Bruker Smart Aepex CCD'
_diffrn_measurement_method 'phi and omega scans'
_diffrn_radiation_monochromator graphite
_diffrn_radiation_source 'fine-focus sealed tube'
_diffrn_radiation_type MoK\a
_diffrn_radiation_wavelength 0.71073
_diffrn_reflns_av_R_equivalents 0.0732
_diffrn_reflns_av_unetI/netI 0.0758
_diffrn_reflns_limit_h_max 14
_diffrn_reflns_limit_h_min -14
_diffrn_reflns_limit_k_max 17
_diffrn_reflns_limit_k_min -17
_diffrn_reflns_limit_l_max 27
_diffrn_reflns_limit_l_min -27
_diffrn_reflns_number 29140
_diffrn_reflns_theta_full 26.00
_diffrn_reflns_theta_max 26.00
_diffrn_reflns_theta_min 2.77
_exptl_absorpt_coefficient_mu 0.769
_exptl_absorpt_correction_T_max 0.8614
_exptl_absorpt_correction_T_min 0.8614
_exptl_absorpt_correction_type multi-scan
_exptl_absorpt_process_details 'SADABS; Bruker, 2000'
_exptl_crystal_colour black
_exptl_crystal_density_diffrn 1.413
_exptl_crystal_density_method 'not measured'
_exptl_crystal_description rod
_exptl_crystal_F_000 1668
_exptl_crystal_size_max 0.20
_exptl_crystal_size_mid 0.13
_exptl_crystal_size_min 0.12
_refine_diff_density_max 0.559
_refine_diff_density_min -0.454
_refine_diff_density_rms 0.061
_refine_ls_extinction_method none
_refine_ls_goodness_of_fit_ref 0.978
_refine_ls_hydrogen_treatment constr
_refine_ls_matrix_type full
_refine_ls_number_parameters 518
_refine_ls_number_reflns 7447
_refine_ls_number_restraints 1
_refine_ls_restrained_S_all 0.978
_refine_ls_R_factor_all 0.1026
_refine_ls_R_factor_gt 0.0516
_refine_ls_shift/su_max 0.001
_refine_ls_shift/su_mean 0.000
_refine_ls_structure_factor_coef Fsqd
_refine_ls_weighting_details 'calc w=1/[\s^2^(Fo^2^)+(0.0588P)^2^+0.0000P] where P=(Fo^2^+2Fc^2^)/3'
_refine_ls_weighting_scheme calc
_refine_ls_wR_factor_gt 0.1132
_refine_ls_wR_factor_ref 0.1271
_reflns_number_gt 4623
_reflns_number_total 7447
_reflns_threshold_expression >2sigma(I)
_cod_data_source_file c4nj01157k2.cif
_cod_data_source_block 2
_cod_depositor_comments 'Adding full bibliography for 7054428--7054433.cif.'
_cod_original_cell_volume 3810.7(17)
_cod_original_sg_symbol_H-M P21/n
_cod_database_code 7054429

loop_
_symmetry_equiv_pos_as_xyz
'x, y, z'
'-x+1/2, y+1/2, -z+1/2'
'-x, -y, -z'
'x-1/2, -y-1/2, z-1/2'

loop_
_atom_site_label
_atom_site_type_symbol
_atom_site_fract_x
_atom_site_fract_y
_atom_site_fract_z
_atom_site_U_iso_or_equiv
_atom_site_adp_type
_atom_site_occupancy
_atom_site_symmetry_multiplicity
_atom_site_calc_flag
_atom_site_refinement_flags
_atom_site_disorder_assembly
_atom_site_disorder_group
C1 C 0.1904(3) 0.9691(2) 0.15500(13) 0.0403(8) Uani 1 1 d . . .
C2 C 0.0237(3) 1.0366(3) 0.21555(16) 0.0515(9) Uani 1 1 d . . .
C3 C -0.0755(3) 0.8697(3) 0.21995(15) 0.0532(9) Uani 1 1 d . . .
C4 C 0.3453(4) 0.9436(3) 0.38941(18) 0.0898(15) Uani 1 1 d . . .
H4A H 0.3284 0.9212 0.4279 0.135 Uiso 1 1 calc R . .
H4B H 0.3198 1.0072 0.3841 0.135 Uiso 1 1 calc R . .
H4C H 0.4248 0.9411 0.3870 0.135 Uiso 1 1 calc R . .
C5 C 0.2873(3) 0.8833(2) 0.34134(14) 0.0542(10) Uani 1 1 d . . .
C6 C 0.2077(3) 0.9231(2) 0.29920(13) 0.0479(8) Uani 1 1 d . . .
H6 H 0.1884 0.9860 0.3024 0.057 Uiso 1 1 calc R . .
C7 C 0.2646(3) 0.7426(3) 0.29480(14) 0.0552(10) Uani 1 1 d . . .
H7 H 0.2811 0.6790 0.2927 0.066 Uiso 1 1 calc R . .
C8 C 0.1900(3) 0.7809(2) 0.25165(13) 0.0420(8) Uani 1 1 d . . .
C9 C 0.1442(3) 0.7295(2) 0.19694(14) 0.0474(9) Uani 1 1 d . . .
C10 C 0.0416(3) 0.7682(2) 0.10074(14) 0.0484(9) Uani 1 1 d . . .
C11 C 0.0499(4) 0.6882(3) 0.06973(16) 0.0757(13) Uani 1 1 d . . .
H11 H 0.0896 0.6378 0.0875 0.091 Uiso 1 1 calc R . .
C12 C -0.0009(4) 0.6797(3) 0.01062(18) 0.0921(16) Uani 1 1 d . . .
H12 H 0.0055 0.6236 -0.0100 0.110 Uiso 1 1 calc R . .
C13 C -0.0591(3) 0.7523(3) -0.01655(17) 0.0746(12) Uani 1 1 d . . .
H13 H -0.0915 0.7457 -0.0557 0.090 Uiso 1 1 calc R . .
C14 C -0.0706(3) 0.8364(3) 0.01364(15) 0.0523(9) Uani 1 1 d . . .
C15 C -0.0195(3) 0.8441(2) 0.07304(14) 0.0428(8) Uani 1 1 d . . .
C16 C -0.0821(3) 0.9961(3) 0.08097(16) 0.0521(9) Uani 1 1 d . . .
H16 H -0.0866 1.0511 0.1030 0.063 Uiso 1 1 calc R . .
C17 C -0.1355(3) 0.9925(3) 0.02267(17) 0.0593(11) Uani 1 1 d . . .
H17 H -0.1747 1.0445 0.0067 0.071 Uiso 1 1 calc R . .
C18 C -0.1305(3) 0.9146(3) -0.01026(16) 0.0566(10) Uani 1 1 d . . .
H18 H -0.1666 0.9122 -0.0489 0.068 Uiso 1 1 calc R . .
C19 C 0.2934(3) 1.2653(3) -0.08822(18) 0.0777(13) Uani 1 1 d . . .
H19A H 0.2330 1.3020 -0.0752 0.117 Uiso 1 1 calc R . .
H19B H 0.2654 1.2260 -0.1211 0.117 Uiso 1 1 calc R . .
H19C H 0.3500 1.3063 -0.1009 0.117 Uiso 1 1 calc R . .
C20 C 0.3864(3) 1.2507(3) 0.01138(15) 0.0513(9) Uani 1 1 d . . .
C21 C 0.4032(4) 1.3455(3) 0.01864(19) 0.0735(12) Uani 1 1 d . . .
H21 H 0.3801 1.3864 -0.0125 0.088 Uiso 1 1 calc R . .
C22 C 0.4544(4) 1.3805(3) 0.0722(2) 0.0855(14) Uani 1 1 d . . .
H22 H 0.4659 1.4448 0.0766 0.103 Uiso 1 1 calc R . .
C23 C 0.4877(4) 1.3220(3) 0.1181(2) 0.0736(12) Uani 1 1 d . . .
H23 H 0.5222 1.3464 0.1537 0.088 Uiso 1 1 calc R . .
C24 C 0.4706(3) 1.2248(3) 0.11236(16) 0.0522(9) Uani 1 1 d . . .
C25 C 0.4203(3) 1.1880(3) 0.05815(15) 0.0466(8) Uani 1 1 d . A .
C26 C 0.5104(3) 1.1665(3) 0.16243(15) 0.0592(10) Uani 1 1 d . A .
H26 H 0.5441 1.1967 0.1963 0.071 Uiso 1 1 calc R . .
C28 C 0.5216(14) 1.0292(16) 0.2238(8) 0.076(5) Uani 0.491(6) 1 d P A 1
H28A H 0.4529 1.0275 0.2433 0.091 Uiso 0.491(6) 1 calc PR A 1
H28B H 0.5792 1.0608 0.2498 0.091 Uiso 0.491(6) 1 calc PR A 1
C27' C 0.5730(13) 1.0179(14) 0.2124(7) 0.071(4) Uani 0.491(6) 1 d P A 2
H27' H 0.6397 1.0019 0.1925 0.086 Uiso 0.491(6) 1 d PR A 2
C27 C 0.5598(13) 0.9276(15) 0.2076(7) 0.072(4) Uani 0.509(6) 1 d P A 1
H27 H 0.6349 0.9295 0.1937 0.086 Uiso 0.509(6) 1 d PR A 1
C28' C 0.5073(16) 0.9357(19) 0.2208(8) 0.101(6) Uani 0.509(6) 1 d P A 2
H28C H 0.5629 0.8947 0.2414 0.121 Uiso 0.509(6) 1 d PR A 2
H28D H 0.4435 0.9386 0.2443 0.121 Uiso 0.509(6) 1 d PR A 2
C29 C 0.4562(3) 0.8064(3) 0.15054(19) 0.0694(12) Uani 1 1 d U A .
H29 H 0.4774 0.7663 0.1824 0.083 Uiso 1 1 calc R . .
C30 C 0.4010(3) 0.7646(3) 0.09761(19) 0.0636(10) Uani 1 1 d U . .
C31 C 0.3843(4) 0.6660(3) 0.0978(3) 0.0933(16) Uani 1 1 d . . .
H31 H 0.4062 0.6314 0.1322 0.112 Uiso 1 1 calc R . .
C32 C 0.3365(5) 0.6221(4) 0.0483(3) 0.112(2) Uani 1 1 d . . .
H32 H 0.3265 0.5574 0.0486 0.135 Uiso 1 1 calc R . .
C33 C 0.3023(4) 0.6728(3) -0.0031(3) 0.0940(15) Uani 1 1 d . . .
H33 H 0.2677 0.6418 -0.0364 0.113 Uiso 1 1 calc R . .
C34 C 0.3187(3) 0.7678(3) -0.0054(2) 0.0662(11) Uani 1 1 d . . .
C35 C 0.3688(3) 0.8163(3) 0.04533(17) 0.0536(9) Uani 1 1 d . A .
C36 C 0.2306(4) 0.7796(3) -0.1055(2) 0.0919(15) Uani 1 1 d . . .
H36A H 0.2750 0.7293 -0.1192 0.138 Uiso 1 1 calc R . .
H36B H 0.2172 0.8254 -0.1368 0.138 Uiso 1 1 calc R . .
H36C H 0.1604 0.7553 -0.0951 0.138 Uiso 1 1 calc R . .
C37 C 0.5691(9) 0.8681(8) 0.2642(4) 0.101(4) Uani 0.491(6) 1 d P A 1
H37A H 0.5960 0.9019 0.2997 0.152 Uiso 0.491(6) 1 d PR A 1
H37B H 0.6195 0.8175 0.2579 0.152 Uiso 0.491(6) 1 d PR A 1
H37C H 0.4960 0.8433 0.2688 0.152 Uiso 0.491(6) 1 d PR A 1
C37' C 0.6190(10) 1.0703(8) 0.2667(4) 0.115(4) Uani 0.509(6) 1 d P A 2
H37D H 0.6833 1.1049 0.2564 0.172 Uiso 0.509(6) 1 d PR A 2
H37E H 0.6424 1.0233 0.2959 0.172 Uiso 0.509(6) 1 d PR A 2
H37F H 0.5673 1.1124 0.2830 0.172 Uiso 0.509(6) 1 d PR A 2
Fe1 Fe 0.05916(4) 0.91266(3) 0.185495(19) 0.03810(15) Uani 1 1 d . . .
Mn1 Mn 0.43740(4) 0.99508(4) 0.09915(2) 0.04501(16) Uani 1 1 d . A .
N1 N 0.2700(3) 0.9986(2) 0.13796(13) 0.0573(8) Uani 1 1 d . . .
N2 N 0.0048(3) 1.1082(3) 0.23447(18) 0.0872(12) Uani 1 1 d . . .
N3 N -0.1534(3) 0.8404(3) 0.23830(16) 0.0896(12) Uani 1 1 d . . .
N4 N 0.1593(2) 0.87186(18) 0.25462(10) 0.0390(6) Uani 1 1 d . . .
N5 N 0.0885(2) 0.79108(18) 0.15834(11) 0.0420(7) Uani 1 1 d . . .
N6 N -0.0254(2) 0.92401(19) 0.10586(11) 0.0409(6) Uani 1 1 d . . .
N7 N 0.5036(3) 1.0766(2) 0.16466(12) 0.0593(8) Uani 1 1 d . . .
N8 N 0.4795(3) 0.8942(3) 0.15846(14) 0.0665(9) Uani 1 1 d . . .
N9 N 0.3147(3) 0.7931(2) 0.33975(12) 0.0619(9) Uani 1 1 d . . .
O1 O 0.38348(19) 0.90752(16) 0.04039(10) 0.0516(6) Uani 1 1 d . . .
O2 O 0.40351(18) 1.09748(16) 0.04815(9) 0.0471(6) Uani 1 1 d . . .
O3 O 0.2892(2) 0.82264(19) -0.05413(13) 0.0701(7) Uani 1 1 d . . .
O4 O 0.3405(2) 1.20797(17) -0.03973(10) 0.0581(6) Uani 1 1 d . . .
O5 O 0.1593(2) 0.64572(17) 0.19037(11) 0.0741(8) Uani 1 1 d . . .
O6 O 0.61292(19) 0.98719(16) 0.07151(10) 0.0541(6) Uani 1 1 d . . .
H6X H 0.6072 1.0187 0.0378 0.065 Uiso 1 1 d R A .
H6Y H 0.6259 0.9389 0.0481 0.065 Uiso 1 1 d R . .

loop_
_atom_site_aniso_label
_atom_site_aniso_U_11
_atom_site_aniso_U_22
_atom_site_aniso_U_33
_atom_site_aniso_U_23
_atom_site_aniso_U_13
_atom_site_aniso_U_12
C1 0.037(2) 0.048(2) 0.0358(18) 0.0092(15) 0.0042(15) 0.0099(16)
C2 0.047(2) 0.052(2) 0.056(2) 0.0052(19) 0.0082(18) 0.0098(19)
C3 0.049(2) 0.066(2) 0.045(2) 0.0134(18) 0.0053(18) -0.0019(19)
C4 0.128(4) 0.062(3) 0.069(3) -0.001(2) -0.043(3) -0.004(3)
C5 0.070(3) 0.049(2) 0.041(2) 0.0002(16) -0.0108(18) -0.0042(19)
C6 0.062(2) 0.0425(19) 0.0377(18) 0.0041(15) -0.0010(16) 0.0032(18)
C7 0.073(3) 0.043(2) 0.045(2) 0.0018(16) -0.0160(18) 0.0128(18)
C8 0.051(2) 0.0372(19) 0.0375(18) 0.0060(14) 0.0010(15) 0.0068(16)
C9 0.057(2) 0.043(2) 0.0388(19) 0.0019(15) -0.0081(16) 0.0078(18)
C10 0.051(2) 0.055(2) 0.0374(18) -0.0009(16) -0.0078(16) 0.0077(17)
C11 0.099(3) 0.065(3) 0.055(2) -0.014(2) -0.030(2) 0.028(2)
C12 0.119(4) 0.084(3) 0.065(3) -0.026(2) -0.037(3) 0.028(3)
C13 0.079(3) 0.088(3) 0.052(2) -0.009(2) -0.023(2) 0.008(3)
C14 0.040(2) 0.071(3) 0.044(2) 0.0087(19) -0.0079(16) -0.0014(19)
C15 0.0320(18) 0.056(2) 0.0399(18) 0.0019(16) -0.0012(14) 0.0043(16)
C16 0.041(2) 0.054(2) 0.062(2) 0.0153(18) 0.0059(17) 0.0103(17)
C17 0.034(2) 0.080(3) 0.063(2) 0.030(2) -0.0013(18) 0.011(2)
C18 0.035(2) 0.087(3) 0.046(2) 0.018(2) -0.0073(16) -0.002(2)
C19 0.074(3) 0.086(3) 0.072(3) 0.029(2) 0.000(2) 0.015(2)
C20 0.051(2) 0.052(2) 0.052(2) 0.0015(18) 0.0123(18) 0.0096(18)
C21 0.089(3) 0.054(3) 0.077(3) 0.009(2) 0.011(3) 0.017(2)
C22 0.111(4) 0.051(3) 0.094(4) -0.011(3) 0.011(3) 0.005(3)
C23 0.083(3) 0.066(3) 0.072(3) -0.017(2) 0.008(2) 0.012(2)
C24 0.051(2) 0.052(2) 0.055(2) -0.0067(18) 0.0125(18) 0.0070(18)
C25 0.0390(19) 0.053(2) 0.050(2) 0.0019(17) 0.0152(16) 0.0074(17)
C26 0.051(2) 0.085(3) 0.042(2) -0.009(2) 0.0051(17) 0.003(2)
C28 0.078(11) 0.097(12) 0.052(8) -0.005(6) -0.001(7) 0.034(10)
C27' 0.087(12) 0.086(11) 0.037(7) 0.006(6) -0.014(7) 0.022(10)
C27 0.080(10) 0.086(10) 0.049(8) 0.017(6) 0.004(7) 0.028(9)
C28' 0.114(15) 0.136(17) 0.051(9) 0.036(9) -0.005(9) 0.013(14)
C29 0.068(3) 0.066(3) 0.078(3) 0.037(2) 0.026(2) 0.023(2)
C30 0.053(2) 0.056(3) 0.084(3) 0.016(2) 0.021(2) 0.006(2)
C31 0.098(4) 0.060(3) 0.126(5) 0.036(3) 0.028(3) 0.012(3)
C32 0.114(5) 0.048(3) 0.177(6) 0.008(4) 0.022(5) 0.000(3)
C33 0.093(4) 0.051(3) 0.138(5) -0.008(3) 0.005(3) 0.000(3)
C34 0.054(2) 0.051(3) 0.096(3) -0.008(2) 0.018(2) 0.003(2)
C35 0.042(2) 0.048(2) 0.074(3) 0.011(2) 0.0195(19) 0.0044(18)
C36 0.083(3) 0.089(4) 0.101(4) -0.038(3) -0.002(3) 0.001(3)
C37 0.095(8) 0.125(9) 0.083(7) 0.034(6) 0.007(6) 0.015(7)
C37' 0.143(10) 0.132(10) 0.061(6) 0.005(6) -0.031(6) 0.028(8)
Fe1 0.0371(3) 0.0414(3) 0.0356(3) 0.0071(2) 0.00278(19) 0.0061(2)
Mn1 0.0400(3) 0.0536(3) 0.0421(3) 0.0102(2) 0.0075(2) 0.0032(2)
N1 0.0452(19) 0.081(2) 0.0469(18) 0.0147(16) 0.0091(15) 0.0030(17)
N2 0.091(3) 0.063(3) 0.110(3) -0.011(2) 0.021(2) 0.022(2)
N3 0.061(2) 0.118(3) 0.091(3) 0.029(2) 0.019(2) -0.017(2)
N4 0.0435(16) 0.0425(16) 0.0309(14) 0.0047(12) 0.0032(12) 0.0022(13)
N5 0.0438(16) 0.0463(16) 0.0339(14) 0.0003(12) -0.0071(12) 0.0084(13)
N6 0.0326(14) 0.0474(17) 0.0425(15) 0.0123(13) 0.0033(12) 0.0064(13)
N7 0.064(2) 0.071(2) 0.0417(17) 0.0039(16) 0.0008(15) 0.0050(18)
N8 0.069(2) 0.076(3) 0.055(2) 0.0223(17) 0.0070(17) 0.0144(19)
N9 0.081(2) 0.051(2) 0.0485(18) 0.0034(15) -0.0196(16) 0.0080(17)
O1 0.0551(15) 0.0459(15) 0.0547(14) 0.0091(11) 0.0103(12) -0.0003(12)
O2 0.0492(14) 0.0493(15) 0.0426(13) 0.0057(11) 0.0034(10) 0.0011(11)
O3 0.0740(19) 0.0556(17) 0.0808(19) -0.0095(15) 0.0081(15) 0.0032(14)
O4 0.0606(16) 0.0601(16) 0.0531(15) 0.0150(13) 0.0031(12) 0.0091(13)
O5 0.113(2) 0.0419(15) 0.0603(16) -0.0050(12) -0.0290(15) 0.0215(15)
O6 0.0468(14) 0.0694(17) 0.0478(14) 0.0031(12) 0.0138(11) 0.0038(12)

loop_
_atom_type_symbol
_atom_type_description
_atom_type_scat_dispersion_real
_atom_type_scat_dispersion_imag
_atom_type_scat_source
C C 0.0033 0.0016 'International Tables Vol C Tables 4.2.6.8 and 6.1.1.4'
H H 0.0000 0.0000 'International Tables Vol C Tables 4.2.6.8 and 6.1.1.4'
N N 0.0061 0.0033 'International Tables Vol C Tables 4.2.6.8 and 6.1.1.4'
O O 0.0106 0.0060 'International Tables Vol C Tables 4.2.6.8 and 6.1.1.4'
Mn Mn 0.3368 0.7283 'International Tables Vol C Tables 4.2.6.8 and 6.1.1.4'
Fe Fe 0.3463 0.8444 'International Tables Vol C Tables 4.2.6.8 and 6.1.1.4'

loop_
_geom_angle_atom_site_label_1
_geom_angle_atom_site_label_2
_geom_angle_atom_site_label_3
_geom_angle
N1 C1 Fe1 176.9(3)
N2 C2 Fe1 178.1(4)
N3 C3 Fe1 176.3(4)
C5 C4 H4A 109.5
C5 C4 H4B 109.5
H4A C4 H4B 109.5
C5 C4 H4C 109.5
H4A C4 H4C 109.5
H4B C4 H4C 109.5
N9 C5 C6 121.9(3)
N9 C5 C4 118.5(3)
C6 C5 C4 119.6(3)
N4 C6 C5 120.5(3)
N4 C6 H6 119.8
C5 C6 H6 119.8
N9 C7 C8 122.4(3)
N9 C7 H7 118.8
C8 C7 H7 118.8
N4 C8 C7 120.8(3)
N4 C8 C9 115.7(3)
C7 C8 C9 123.4(3)
O5 C9 N5 128.6(3)
O5 C9 C8 122.3(3)
N5 C9 C8 109.0(3)
C11 C10 N5 129.3(3)
C11 C10 C15 118.8(3)
N5 C10 C15 111.9(3)
C10 C11 C12 120.8(4)
C10 C11 H11 119.6
C12 C11 H11 119.6
C13 C12 C11 120.8(4)
C13 C12 H12 119.6
C11 C12 H12 119.6
C12 C13 C14 120.6(3)
C12 C13 H13 119.7
C14 C13 H13 119.7
C13 C14 C18 124.7(3)
C13 C14 C15 118.1(3)
C18 C14 C15 117.2(3)
N6 C15 C14 122.2(3)
N6 C15 C10 117.0(3)
C14 C15 C10 120.8(3)
N6 C16 C17 122.3(4)
N6 C16 H16 118.9
C17 C16 H16 118.9
C18 C17 C16 120.3(3)
C18 C17 H17 119.8
C16 C17 H17 119.8
C17 C18 C14 119.8(3)
C17 C18 H18 120.1
C14 C18 H18 120.1
O4 C19 H19A 109.5
O4 C19 H19B 109.5
H19A C19 H19B 109.5
O4 C19 H19C 109.5
H19A C19 H19C 109.5
H19B C19 H19C 109.5
O4 C20 C21 125.5(3)
O4 C20 C25 114.0(3)
C21 C20 C25 120.5(4)
C20 C21 C22 120.3(4)
C20 C21 H21 119.9
C22 C21 H21 119.9
C23 C22 C21 120.6(4)
C23 C22 H22 119.7
C21 C22 H22 119.7
C22 C23 C24 120.5(4)
C22 C23 H23 119.7
C24 C23 H23 119.7
C23 C24 C25 119.6(4)
C23 C24 C26 117.6(4)
C25 C24 C26 122.7(3)
O2 C25 C24 123.9(3)
O2 C25 C20 117.7(3)
C24 C25 C20 118.4(3)
N7 C26 C24 126.0(3)
N7 C26 H26 117.0
C24 C26 H26 117.0
N7 C28 C27 103.5(11)
N7 C28 H28A 111.1
C27 C28 H28A 111.1
N7 C28 H28B 111.1
C27 C28 H28B 111.1
H28A C28 H28B 109.0
C28' C27' C37' 118.0(13)
C28' C27' N7 105.6(12)
C37' C27' N7 115.4(13)
C28' C27' H27' 110.6
C37' C27' H27' 103.6
N7 C27' H27' 102.6
C28' C27' H27 69.7
C37' C27' H27 118.9
N7 C27' H27 119.8
N8 C27 C37 115.8(14)
N8 C27 C28 106.7(11)
C37 C27 C28 108.6(13)
N8 C27 H27' 116.7
C37 C27 H27' 126.1
C28 C27 H27' 66.8
N8 C27 H27 109.1
C37 C27 H27 106.5
C28 C27 H27 110.1
N8 C27 H28C 116.0
C28 C27 H28C 106.1
H27' C27 H28C 126.4
H27 C27 H28C 108.7
C27' C28' N8 105.7(12)
C27' C28' H28C 101.2
N8 C28' H28C 106.4
C27' C28' H28D 120.6
N8 C28' H28D 113.6
H28C C28' H28D 108.0
N8 C29 C30 126.5(4)
N8 C29 H29 116.8
C30 C29 H29 116.8
C35 C30 C31 119.6(4)
C35 C30 C29 122.7(4)
C31 C30 C29 117.6(4)
C32 C31 C30 120.2(5)
C32 C31 H31 119.9
C30 C31 H31 119.9
C31 C32 C33 120.6(5)
C31 C32 H32 119.7
C33 C32 H32 119.7
C34 C33 C32 120.9(5)
C34 C33 H33 119.6
C32 C33 H33 119.6
O3 C34 C33 124.7(4)
O3 C34 C35 115.0(3)
C33 C34 C35 120.3(4)
O1 C35 C30 124.0(4)
O1 C35 C34 117.6(3)
C30 C35 C34 118.4(4)
O3 C36 H36A 109.5
O3 C36 H36B 109.5
H36A C36 H36B 109.5
O3 C36 H36C 109.5
H36A C36 H36C 109.5
H36B C36 H36C 109.5
C27 C37 H37A 113.9
H28C C37 H37A 111.9
C27 C37 H37B 106.9
H28C C37 H37B 110.8
H37A C37 H37B 109.5
C27 C37 H37C 107.5
H28C C37 H37C 105.6
H37A C37 H37C 109.5
H37B C37 H37C 109.5
C27' C37' H37D 107.8
C27' C37' H37E 105.5
H37D C37' H37E 109.5
C27' C37' H37F 115.0
H37D C37' H37F 109.5
H37E C37' H37F 109.5
N5 Fe1 C1 94.83(13)
N5 Fe1 C2 177.54(14)
C1 Fe1 C2 87.60(14)
N5 Fe1 C3 91.53(14)
C1 Fe1 C3 173.62(15)
C2 Fe1 C3 86.04(16)
N5 Fe1 N4 82.14(10)
C1 Fe1 N4 86.90(11)
C2 Fe1 N4 97.65(13)
C3 Fe1 N4 93.51(12)
N5 Fe1 N6 83.01(11)
C1 Fe1 N6 90.60(11)
C2 Fe1 N6 97.36(13)
C3 Fe1 N6 90.66(12)
N4 Fe1 N6 164.66(11)
O2 Mn1 O1 92.83(10)
O2 Mn1 N7 92.51(12)
O1 Mn1 N7 174.14(12)
O2 Mn1 N8 175.04(13)
O1 Mn1 N8 92.11(13)
N7 Mn1 N8 82.53(15)
O2 Mn1 O6 91.39(9)
O1 Mn1 O6 92.36(9)
N7 Mn1 O6 85.12(11)
N8 Mn1 O6 87.96(11)
O2 Mn1 N1 93.96(10)
O1 Mn1 N1 91.52(11)
N7 Mn1 N1 90.50(12)
N8 Mn1 N1 86.35(12)
O6 Mn1 N1 173.23(9)
C1 N1 Mn1 157.0(3)
C6 N4 C8 117.7(3)
C6 N4 Fe1 128.6(2)
C8 N4 Fe1 113.3(2)
C9 N5 C10 124.5(3)
C9 N5 Fe1 118.9(2)
C10 N5 Fe1 116.3(2)
C16 N6 C15 118.2(3)
C16 N6 Fe1 130.0(3)
C15 N6 Fe1 111.8(2)
C26 N7 C28 118.9(9)
C26 N7 C27' 122.5(8)
C26 N7 Mn1 125.4(3)
C28 N7 Mn1 114.2(9)
C27' N7 Mn1 110.4(7)
C29 N8 C27 122.3(8)
C29 N8 C28' 121.8(9)
C29 N8 Mn1 124.8(3)
C27 N8 Mn1 111.9(8)
C28' N8 Mn1 110.6(9)
C5 N9 C7 116.6(3)
C35 O1 Mn1 129.4(2)
C25 O2 Mn1 129.5(2)
C34 O3 C36 118.1(3)
C20 O4 C19 118.7(3)
Mn1 O6 H6X 102.4
Mn1 O6 H6Y 115.0
H6X O6 H6Y 83.7

loop_
_geom_bond_atom_site_label_1
_geom_bond_atom_site_label_2
_geom_bond_distance
C1 N1 1.141(4)
C1 Fe1 1.948(4)
C2 N2 1.137(4)
C2 Fe1 1.952(4)
C3 N3 1.135(4)
C3 Fe1 1.954(4)
C4 C5 1.496(5)
C4 H4A 0.9600
C4 H4B 0.9600
C4 H4C 0.9600
C5 N9 1.329(4)
C5 C6 1.397(4)
C6 N4 1.325(4)
C6 H6 0.9300
C7 N9 1.332(4)
C7 C8 1.366(4)
C7 H7 0.9300
C8 N4 1.350(4)
C8 C9 1.488(4)
C9 O5 1.218(4)
C9 N5 1.362(4)
C10 C11 1.344(5)
C10 N5 1.396(4)
C10 C15 1.416(4)
C11 C12 1.409(5)
C11 H11 0.9300
C12 C13 1.359(5)
C12 H12 0.9300
C13 C14 1.389(5)
C13 H13 0.9300
C14 C18 1.403(5)
C14 C15 1.415(4)
C15 N6 1.361(4)
C16 N6 1.325(4)
C16 C17 1.400(5)
C16 H16 0.9300
C17 C18 1.338(5)
C17 H17 0.9300
C18 H18 0.9300
C19 O4 1.432(4)
C19 H19A 0.9600
C19 H19B 0.9600
C19 H19C 0.9600
C20 O4 1.365(4)
C20 C21 1.373(5)
C20 C25 1.408(4)
C21 C22 1.388(6)
C21 H21 0.9300
C22 C23 1.355(6)
C22 H22 0.9300
C23 C24 1.404(5)
C23 H23 0.9300
C24 C25 1.405(5)
C24 C26 1.440(5)
C25 O2 1.321(4)
C26 N7 1.285(5)
C26 H26 0.9300
C28 N7 1.484(19)
C28 C27 1.57(3)
C28 H28A 0.9700
C28 H28B 0.9700
C27' C28' 1.43(3)
C27' C37' 1.487(19)
C27' N7 1.538(16)
C27' H27' 0.9800
C27 N8 1.47(2)
C27 C37 1.521(19)
C27 H27 0.9800
C27 H28C 0.8900
C28' N8 1.52(2)
C28' H28C 0.9700
C28' H28D 0.9700
C29 N8 1.290(5)
C29 C30 1.432(6)
C29 H29 0.9300
C30 C35 1.407(5)
C30 C31 1.419(6)
C31 C32 1.353(7)
C31 H31 0.9300
C32 C33 1.388(7)
C32 H32 0.9300
C33 C34 1.370(6)
C33 H33 0.9300
C34 O3 1.361(5)
C34 C35 1.414(5)
C35 O1 1.317(4)
C36 O3 1.429(4)
C36 H36A 0.9600
C36 H36B 0.9600
C36 H36C 0.9600
C37 H28C 0.6337
C37 H37A 0.9600
C37 H37B 0.9600
C37 H37C 0.9600
C37' H37D 0.9600
C37' H37E 0.9600
C37' H37F 0.9600
Fe1 N5 1.880(3)
Fe1 N4 1.955(2)
Fe1 N6 1.973(2)
Mn1 O2 1.874(2)
Mn1 O1 1.883(2)
Mn1 N7 1.978(3)
Mn1 N8 1.990(3)
Mn1 O6 2.252(2)
Mn1 N1 2.264(3)
O6 H6X 0.8763
O6 H6Y 0.8881
